data_4079075
loop_
_publ_author_name
'Wang, Xiaowu'
'Fr\"ohlich, Roland'
'Daniliuc, Constantin G.'
'Rieger, Bernhard'
'Jonovic, Aleksandra'
'Kehr, Gerald'
'Erker, Gerhard'

_publ_section_title
;
 (&#x201C;Ferrocene-salaldiminato&#x201D;)zirconium Complexes for Ethylene
 Polymerization Catalysis: The Role of the Bulky Substituents
;
_journal_issue 19
_journal_name_full Organometallics
_journal_page_first 6741
_journal_paper_doi 10.1021/om3004509
_journal_volume 31
_journal_year 2012
_chemical_absolute_configuration ad
_chemical_formula_sum 'C38 H54 Fe O4 Si3'
_chemical_formula_weight 714.93
_chemical_name_systematic
; 
 ? 
;
_space_group_IT_number 4
_symmetry_cell_setting monoclinic
_symmetry_space_group_name_Hall 'P 2yb'
_symmetry_space_group_name_H-M 'P 1 21 1'
_atom_sites_solution_hydrogens geom
_atom_sites_solution_primary direct
_atom_sites_solution_secondary difmap
_audit_creation_method SHELXL-97
_cell_angle_alpha 90.00
_cell_angle_beta 97.604(1)
_cell_angle_gamma 90.00
_cell_formula_units_Z 4
_cell_length_a 13.0779(2)
_cell_length_b 12.7776(2)
_cell_length_c 23.7983(4)
_cell_measurement_reflns_used 6333
_cell_measurement_temperature 223(2)
_cell_measurement_theta_max 27.88
_cell_measurement_theta_min 4.08
_cell_volume 3941.82(11)
_computing_structure_refinement 'SHELXL-97 (Sheldrick, 1997)'
_computing_structure_solution 'SHELXS-97 (Sheldrick, 1990)'
_diffrn_ambient_temperature 223(2)
_diffrn_measured_fraction_theta_full 0.977
_diffrn_measured_fraction_theta_max 0.977
_diffrn_measurement_device_type 'Nonius KappaCCD APEXII'
_diffrn_measurement_method '\w and \f scans'
_diffrn_radiation_monochromator 'Montel mirror'
_diffrn_radiation_source 'rotating anode Nonius FR591'
_diffrn_radiation_type MoK\a
_diffrn_radiation_wavelength 0.71073
_diffrn_reflns_av_R_equivalents 0.059
_diffrn_reflns_av_sigmaI/netI 0.0407
_diffrn_reflns_limit_h_max 17
_diffrn_reflns_limit_h_min -17
_diffrn_reflns_limit_k_max 16
_diffrn_reflns_limit_k_min -16
_diffrn_reflns_limit_l_max 31
_diffrn_reflns_limit_l_min -31
_diffrn_reflns_number 26489
_diffrn_reflns_theta_full 27.87
_diffrn_reflns_theta_max 27.87
_diffrn_reflns_theta_min 4.11
_exptl_absorpt_coefficient_mu 0.509
_exptl_absorpt_correction_T_max 0.9750
_exptl_absorpt_correction_T_min 0.8622
_exptl_absorpt_correction_type multi-scan
_exptl_absorpt_process_details 'Denzo (Otwinowski, Borek, Majewski & Minor, 2003)'
_exptl_crystal_colour yellow
_exptl_crystal_density_diffrn 1.205
_exptl_crystal_density_method 'not measured'
_exptl_crystal_description plate
_exptl_crystal_F_000 1528
_exptl_crystal_size_max 0.30
_exptl_crystal_size_mid 0.30
_exptl_crystal_size_min 0.05
_refine_diff_density_max 0.694
_refine_diff_density_min -0.415
_refine_diff_density_rms 0.065
_refine_ls_abs_structure_details 'Flack H D (1983), Acta Cryst. A39, 876-881'
_refine_ls_abs_structure_Flack 0.100(16)
_refine_ls_extinction_method none
_refine_ls_goodness_of_fit_ref 1.064
_refine_ls_hydrogen_treatment constr
_refine_ls_matrix_type full
_refine_ls_number_parameters 849
_refine_ls_number_reflns 17149
_refine_ls_number_restraints 1
_refine_ls_restrained_S_all 1.064
_refine_ls_R_factor_all 0.0769
_refine_ls_R_factor_gt 0.0640
_refine_ls_shift/su_max 0.001
_refine_ls_shift/su_mean 0.000
_refine_ls_structure_factor_coef Fsqd
_refine_ls_weighting_details 'calc w=1/[\s^2^(Fo^2^)+(0.0416P)^2^+8.0613P] where P=(Fo^2^+2Fc^2^)/3'
_refine_ls_weighting_scheme calc
_refine_ls_wR_factor_gt 0.1404
_refine_ls_wR_factor_ref 0.1534
_reflns_number_gt 15263
_reflns_number_total 17149
_reflns_threshold_expression >2sigma(I)
_cod_data_source_file om3004509_si_011.cif
_cod_data_source_block erk5584
_cod_original_sg_symbol_H-M P21
_cod_database_code 4079075

loop_
_symmetry_equiv_pos_as_xyz
'x, y, z'
'-x, y+1/2, -z'

loop_
_atom_site_label
_atom_site_type_symbol
_atom_site_fract_x
_atom_site_fract_y
_atom_site_fract_z
_atom_site_U_iso_or_equiv
_atom_site_adp_type
_atom_site_occupancy
_atom_site_symmetry_multiplicity
_atom_site_calc_flag
_atom_site_refinement_flags
Fe1A Fe 0.92698(5) 0.66932(5) 0.64405(3) 0.03562(14) Uani 1 1 d .
C1A C 0.7774(3) 0.7081(3) 0.65092(17) 0.0323(9) Uani 1 1 d .
C2A C 0.7906(3) 0.6878(3) 0.59300(17) 0.0306(8) Uani 1 1 d .
C3A C 0.8256(3) 0.5814(3) 0.58927(18) 0.0327(9) Uani 1 1 d .
C4A C 0.8355(3) 0.5415(3) 0.6459(2) 0.0359(9) Uani 1 1 d .
H4A H 0.8583 0.4736 0.6563 0.043 Uiso 1 1 calc R
C5A C 0.8062(3) 0.6181(4) 0.68494(18) 0.0341(9) Uani 1 1 d .
C6A C 1.0224(6) 0.7707(8) 0.6906(4) 0.088(3) Uani 1 1 d .
H6A H 1.0031 0.8147 0.7190 0.105 Uiso 1 1 calc R
C7A C 1.0178(5) 0.7954(5) 0.6345(3) 0.0694(18) Uani 1 1 d .
H7A H 0.9952 0.8595 0.6179 0.083 Uiso 1 1 calc R
C8A C 1.0520(4) 0.7103(6) 0.6062(3) 0.0666(18) Uani 1 1 d .
H8A H 1.0564 0.7058 0.5672 0.080 Uiso 1 1 calc R
C9A C 1.0786(4) 0.6321(6) 0.6468(5) 0.087(3) Uani 1 1 d .
H9A H 1.1043 0.5653 0.6399 0.104 Uiso 1 1 calc R
C10A C 1.0603(5) 0.6704(10) 0.6984(4) 0.104(4) Uani 1 1 d .
H10A H 1.0717 0.6345 0.7331 0.125 Uiso 1 1 calc R
O11A O 0.7442(2) 0.8005(3) 0.67278(13) 0.0374(7) Uani 1 1 d .
Si1A Si 0.64106(10) 0.87641(10) 0.66324(5) 0.0355(3) Uani 1 1 d .
C12A C 0.6447(5) 0.9520(4) 0.7320(2) 0.0517(13) Uani 1 1 d .
C13A C 0.7538(6) 0.9947(7) 0.7497(3) 0.083(2) Uani 1 1 d .
H13A H 0.7565 1.0301 0.7859 0.125 Uiso 1 1 calc R
H13B H 0.7711 1.0437 0.7213 0.125 Uiso 1 1 calc R
H13C H 0.8027 0.9373 0.7530 0.125 Uiso 1 1 calc R
C14A C 0.6151(6) 0.8833(6) 0.7788(3) 0.0754(19) Uani 1 1 d .
H14A H 0.6658 0.8281 0.7869 0.113 Uiso 1 1 calc R
H14B H 0.5478 0.8527 0.7671 0.113 Uiso 1 1 calc R
H14C H 0.6126 0.9251 0.8127 0.113 Uiso 1 1 calc R
C15A C 0.5712(7) 1.0459(6) 0.7245(3) 0.093(3) Uani 1 1 d .
H15A H 0.5026 1.0222 0.7094 0.139 Uiso 1 1 calc R
H15B H 0.5956 1.0956 0.6985 0.139 Uiso 1 1 calc R
H15C H 0.5690 1.0793 0.7609 0.139 Uiso 1 1 calc R
C61A C 0.5209(4) 0.7954(4) 0.6485(2) 0.0412(10) Uani 1 1 d .
C62A C 0.4236(4) 0.8381(5) 0.6492(3) 0.0627(16) Uani 1 1 d .
H62A H 0.4173 0.9105 0.6546 0.075 Uiso 1 1 calc R
C63A C 0.3348(5) 0.7765(7) 0.6422(3) 0.074(2) Uani 1 1 d .
H63A H 0.2700 0.8071 0.6442 0.089 Uiso 1 1 calc R
C64A C 0.3419(4) 0.6721(6) 0.6324(2) 0.0614(15) Uani 1 1 d .
H64A H 0.2822 0.6304 0.6272 0.074 Uiso 1 1 calc R
C65A C 0.4364(4) 0.6283(5) 0.6303(3) 0.0633(16) Uani 1 1 d .
H65A H 0.4417 0.5562 0.6235 0.076 Uiso 1 1 calc R
C66A C 0.5246(4) 0.6895(4) 0.6383(2) 0.0497(12) Uani 1 1 d .
H66A H 0.5889 0.6577 0.6366 0.060 Uiso 1 1 calc R
C71A C 0.6527(4) 0.9716(4) 0.6048(2) 0.0410(10) Uani 1 1 d .
C72A C 0.5689(4) 1.0018(4) 0.5665(2) 0.0476(12) Uani 1 1 d .
H72A H 0.5036 0.9726 0.5690 0.057 Uiso 1 1 calc R
C73A C 0.5800(5) 1.0752(5) 0.5242(2) 0.0609(16) Uani 1 1 d .
H73A H 0.5225 1.0939 0.4982 0.073 Uiso 1 1 calc R
C74A C 0.6738(6) 1.1202(4) 0.5202(2) 0.0637(17) Uani 1 1 d .
H74A H 0.6806 1.1695 0.4916 0.076 Uiso 1 1 calc R
C75A C 0.7586(5) 1.0923(4) 0.5587(3) 0.0605(15) Uani 1 1 d .
H75A H 0.8231 1.1234 0.5566 0.073 Uiso 1 1 calc R
C76A C 0.7480(5) 1.0189(4) 0.5999(2) 0.0493(12) Uani 1 1 d .
H76A H 0.8061 1.0000 0.6255 0.059 Uiso 1 1 calc R
C21A C 0.7719(3) 0.7644(3) 0.54571(18) 0.0331(9) Uani 1 1 d .
H21A H 0.7824 0.8366 0.5605 0.040 Uiso 1 1 calc R
O22A O 0.6686(2) 0.7520(2) 0.51836(13) 0.0352(6) Uani 1 1 d .
C23A C 0.6462(3) 0.8243(4) 0.47244(17) 0.0352(9) Uani 1 1 d .
H23A H 0.6530 0.8966 0.4875 0.042 Uiso 1 1 calc R
C24A C 0.7207(4) 0.8092(4) 0.42975(18) 0.0426(11) Uani 1 1 d .
H24A H 0.7103 0.8639 0.4007 0.051 Uiso 1 1 calc R
H24B H 0.7092 0.7411 0.4111 0.051 Uiso 1 1 calc R
C25A C 0.8293(4) 0.8151(5) 0.4607(2) 0.0517(13) Uani 1 1 d .
H25A H 0.8787 0.7988 0.4344 0.062 Uiso 1 1 calc R
H25B H 0.8433 0.8863 0.4750 0.062 Uiso 1 1 calc R
O26A O 0.8424(2) 0.7427(3) 0.50709(13) 0.0420(7) Uani 1 1 d .
C27A C 0.5359(4) 0.8052(4) 0.4480(2) 0.0477(12) Uani 1 1 d .
H27A H 0.5280 0.7338 0.4331 0.057 Uiso 1 1 calc R
H27B H 0.4909 0.8134 0.4775 0.057 Uiso 1 1 calc R
O28A O 0.5084(3) 0.8778(4) 0.40415(17) 0.0617(11) Uani 1 1 d .
C29A C 0.4033(5) 0.8694(8) 0.3807(3) 0.091(3) Uani 1 1 d .
H29A H 0.3904 0.8002 0.3646 0.136 Uiso 1 1 calc R
H29B H 0.3877 0.9217 0.3512 0.136 Uiso 1 1 calc R
H29C H 0.3599 0.8807 0.4102 0.136 Uiso 1 1 calc R
Si3A Si 0.84888(11) 0.50054(11) 0.52647(6) 0.0410(3) Uani 1 1 d .
C31A C 0.7293(5) 0.4976(5) 0.4746(3) 0.0596(15) Uani 1 1 d .
H31A H 0.6737 0.4669 0.4922 0.089 Uiso 1 1 calc R
H31B H 0.7412 0.4560 0.4419 0.089 Uiso 1 1 calc R
H31C H 0.7108 0.5684 0.4624 0.089 Uiso 1 1 calc R
C32A C 0.9625(5) 0.5375(5) 0.4905(3) 0.0567(14) Uani 1 1 d .
H32A H 0.9559 0.6098 0.4782 0.085 Uiso 1 1 calc R
H32B H 0.9653 0.4926 0.4578 0.085 Uiso 1 1 calc R
H32C H 1.0253 0.5292 0.5167 0.085 Uiso 1 1 calc R
C33A C 0.8754(5) 0.3632(4) 0.5539(3) 0.0561(14) Uani 1 1 d .
H33A H 0.9323 0.3643 0.5845 0.084 Uiso 1 1 calc R
H33B H 0.8932 0.3191 0.5234 0.084 Uiso 1 1 calc R
H33C H 0.8144 0.3356 0.5678 0.084 Uiso 1 1 calc R
Si5A Si 0.80809(12) 0.59400(12) 0.76244(6) 0.0482(3) Uani 1 1 d .
C51A C 0.8770(6) 0.4675(6) 0.7805(3) 0.078(2) Uani 1 1 d .
H51A H 0.8452 0.4124 0.7561 0.117 Uiso 1 1 calc R
H51B H 0.8725 0.4498 0.8198 0.117 Uiso 1 1 calc R
H51C H 0.9488 0.4746 0.7751 0.117 Uiso 1 1 calc R
C52A C 0.8747(5) 0.7002(6) 0.8074(2) 0.0664(17) Uani 1 1 d .
H52A H 0.9485 0.6959 0.8064 0.100 Uiso 1 1 calc R
H52B H 0.8606 0.6921 0.8462 0.100 Uiso 1 1 calc R
H52C H 0.8496 0.7678 0.7930 0.100 Uiso 1 1 calc R
C53A C 0.6721(5) 0.5795(6) 0.7772(3) 0.0742(19) Uani 1 1 d .
H53A H 0.6311 0.6375 0.7603 0.111 Uiso 1 1 calc R
H53B H 0.6705 0.5794 0.8178 0.111 Uiso 1 1 calc R
H53C H 0.6438 0.5142 0.7612 0.111 Uiso 1 1 calc R
Fe1B Fe 1.18453(6) 0.06559(5) 0.84388(3) 0.04108(16) Uani 1 1 d .
C1B C 1.2053(3) 0.2049(3) 0.88647(17) 0.0294(8) Uani 1 1 d .
C2B C 1.2226(3) 0.2169(3) 0.82873(18) 0.0330(9) Uani 1 1 d .
C3B C 1.1290(4) 0.1882(4) 0.79240(19) 0.0402(10) Uani 1 1 d .
C4B C 1.0580(4) 0.1590(4) 0.8307(2) 0.0430(10) Uani 1 1 d .
H4B H 0.9900 0.1369 0.8190 0.052 Uiso 1 1 calc R
C5B C 1.1025(3) 0.1674(4) 0.88862(18) 0.0359(9) Uani 1 1 d .
C6B C 1.2761(9) -0.0410(6) 0.8888(4) 0.090(3) Uani 1 1 d .
H6B H 1.3167 -0.0277 0.9236 0.108 Uiso 1 1 calc R
C7B C 1.3078(7) -0.0260(5) 0.8375(6) 0.108(4) Uani 1 1 d .
H7B H 1.3725 -0.0013 0.8301 0.130 Uiso 1 1 calc R
C8B C 1.2197(12) -0.0565(6) 0.7956(3) 0.119(5) Uani 1 1 d .
H8B H 1.2154 -0.0556 0.7559 0.143 Uiso 1 1 calc R
C9B C 1.1460(8) -0.0861(5) 0.8276(5) 0.101(3) Uani 1 1 d .
H9B H 1.0799 -0.1100 0.8129 0.121 Uiso 1 1 calc R
C10B C 1.1803(10) -0.0767(5) 0.8834(4) 0.099(3) Uani 1 1 d .
H10B H 1.1427 -0.0928 0.9133 0.119 Uiso 1 1 calc R
O11B O 1.2736(2) 0.2240(2) 0.93376(12) 0.0339(6) Uani 1 1 d .
Si1B Si 1.34758(9) 0.32158(9) 0.96052(5) 0.0298(2) Uani 1 1 d .
C12B C 1.3705(4) 0.2943(4) 1.03918(18) 0.0379(10) Uani 1 1 d .
C13B C 1.4569(5) 0.3636(5) 1.0689(2) 0.0564(14) Uani 1 1 d .
H13D H 1.4737 0.3414 1.1080 0.085 Uiso 1 1 calc R
H13E H 1.4341 0.4359 1.0678 0.085 Uiso 1 1 calc R
H13F H 1.5175 0.3574 1.0497 0.085 Uiso 1 1 calc R
C14B C 1.4031(4) 0.1801(4) 1.0492(2) 0.0529(13) Uani 1 1 d .
H14D H 1.4669 0.1676 1.0336 0.079 Uiso 1 1 calc R
H14E H 1.3495 0.1345 1.0308 0.079 Uiso 1 1 calc R
H14F H 1.4134 0.1659 1.0896 0.079 Uiso 1 1 calc R
C15B C 1.2709(4) 0.3136(5) 1.0654(2) 0.0500(12) Uani 1 1 d .
H15D H 1.2820 0.2953 1.1053 0.075 Uiso 1 1 calc R
H15E H 1.2158 0.2707 1.0462 0.075 Uiso 1 1 calc R
H15F H 1.2519 0.3868 1.0614 0.075 Uiso 1 1 calc R
C61B C 1.2815(3) 0.4507(3) 0.94448(19) 0.0340(9) Uani 1 1 d .
C62B C 1.3233(4) 0.5451(4) 0.9661(2) 0.0447(11) Uani 1 1 d .
H62B H 1.3869 0.5445 0.9897 0.054 Uiso 1 1 calc R
C63B C 1.2736(5) 0.6397(4) 0.9540(3) 0.0567(14) Uani 1 1 d .
H63B H 1.3033 0.7021 0.9694 0.068 Uiso 1 1 calc R
C64B C 1.1815(5) 0.6423(4) 0.9196(3) 0.0578(15) Uani 1 1 d .
H64B H 1.1479 0.7064 0.9110 0.069 Uiso 1 1 calc R
C65B C 1.1379(5) 0.5507(4) 0.8975(2) 0.0537(13) Uani 1 1 d .
H65B H 1.0748 0.5524 0.8735 0.064 Uiso 1 1 calc R
C66B C 1.1867(4) 0.4562(4) 0.9105(2) 0.0430(11) Uani 1 1 d .
H66B H 1.1549 0.3941 0.8960 0.052 Uiso 1 1 calc R
C71B C 1.4762(4) 0.3110(4) 0.93408(18) 0.0378(10) Uani 1 1 d .
C72B C 1.5132(4) 0.2127(4) 0.9197(2) 0.0443(11) Uani 1 1 d .
H72B H 1.4717 0.1532 0.9220 0.053 Uiso 1 1 calc R
C73B C 1.6101(5) 0.2016(5) 0.9021(2) 0.0595(15) Uani 1 1 d .
H73B H 1.6332 0.1353 0.8922 0.071 Uiso 1 1 calc R
C74B C 1.6719(5) 0.2879(6) 0.8993(3) 0.0681(18) Uani 1 1 d .
H74B H 1.7368 0.2808 0.8868 0.082 Uiso 1 1 calc R
C75B C 1.6393(5) 0.3836(6) 0.9145(3) 0.0637(16) Uani 1 1 d .
H75B H 1.6829 0.4420 0.9136 0.076 Uiso 1 1 calc R
C76B C 1.5423(4) 0.3962(4) 0.9313(2) 0.0500(12) Uani 1 1 d .
H76B H 1.5207 0.4632 0.9410 0.060 Uiso 1 1 calc R
C21B C 1.3165(3) 0.2609(3) 0.80836(18) 0.0336(9) Uani 1 1 d .
H21B H 1.3787 0.2355 0.8328 0.040 Uiso 1 1 calc R
O22B O 1.3097(3) 0.3696(2) 0.81314(15) 0.0437(8) Uani 1 1 d .
C23B C 1.3974(5) 0.4230(4) 0.7954(2) 0.0521(13) Uani 1 1 d .
H23B H 1.4594 0.3938 0.8185 0.063 Uiso 1 1 calc R
C24B C 1.4051(5) 0.3930(5) 0.7344(2) 0.0523(13) Uani 1 1 d .
H24C H 1.3458 0.4209 0.7094 0.063 Uiso 1 1 calc R
H24D H 1.4681 0.4223 0.7227 0.063 Uiso 1 1 calc R
C25B C 1.4069(4) 0.2756(5) 0.7304(2) 0.0523(13) Uani 1 1 d .
H25C H 1.4060 0.2549 0.6907 0.063 Uiso 1 1 calc R
H25D H 1.4708 0.2490 0.7518 0.063 Uiso 1 1 calc R
O26B O 1.3206(3) 0.2300(3) 0.75212(13) 0.0427(8) Uani 1 1 d .
C27B C 1.3917(6) 0.5418(8) 0.8124(4) 0.103(3) Uani 1 1 d .
H27C H 1.3737 0.5496 0.8509 0.124 Uiso 1 1 calc R
H27D H 1.4572 0.5776 0.8099 0.124 Uiso 1 1 calc R
O28B O 1.3196(5) 0.5770(5) 0.7753(3) 0.1013(18) Uani 1 1 d .
C29B C 1.3203(10) 0.6950(7) 0.7888(5) 0.138(4) Uani 1 1 d .
H29D H 1.3052 0.7053 0.8272 0.207 Uiso 1 1 calc R
H29E H 1.2685 0.7301 0.7624 0.207 Uiso 1 1 calc R
H29F H 1.3878 0.7238 0.7852 0.207 Uiso 1 1 calc R
Si3B Si 1.09433(14) 0.20059(14) 0.71392(6) 0.0595(4) Uani 1 1 d .
C31B C 1.1095(5) 0.3407(5) 0.6939(2) 0.0588(15) Uani 1 1 d .
H31D H 1.1228 0.3830 0.7279 0.088 Uiso 1 1 calc R
H31E H 1.0468 0.3647 0.6712 0.088 Uiso 1 1 calc R
H31F H 1.1669 0.3472 0.6722 0.088 Uiso 1 1 calc R
C32B C 1.1616(7) 0.1093(6) 0.6703(2) 0.086(2) Uani 1 1 d .
H32D H 1.2355 0.1138 0.6818 0.129 Uiso 1 1 calc R
H32E H 1.1459 0.1282 0.6306 0.129 Uiso 1 1 calc R
H32F H 1.1385 0.0383 0.6758 0.129 Uiso 1 1 calc R
C33B C 0.9548(6) 0.1670(9) 0.6994(3) 0.119(4) Uani 1 1 d .
H33D H 0.9312 0.1758 0.6593 0.179 Uiso 1 1 calc R
H33E H 0.9158 0.2127 0.7211 0.179 Uiso 1 1 calc R
H33F H 0.9448 0.0948 0.7101 0.179 Uiso 1 1 calc R
Si5B Si 1.03121(11) 0.14135(11) 0.95004(6) 0.0468(3) Uani 1 1 d .
C51B C 0.9909(5) 0.2709(5) 0.9763(3) 0.0719(18) Uani 1 1 d .
H51D H 1.0510 0.3156 0.9848 0.108 Uiso 1 1 calc R
H51E H 0.9588 0.2608 1.0104 0.108 Uiso 1 1 calc R
H51F H 0.9420 0.3037 0.9474 0.108 Uiso 1 1 calc R
C52B C 1.1092(5) 0.0678(6) 1.0087(2) 0.0648(16) Uani 1 1 d .
H52D H 1.1117 -0.0056 0.9985 0.097 Uiso 1 1 calc R
H52E H 1.0778 0.0749 1.0431 0.097 Uiso 1 1 calc R
H52F H 1.1787 0.0958 1.0147 0.097 Uiso 1 1 calc R
C53B C 0.9140(5) 0.0627(6) 0.9243(3) 0.0754(19) Uani 1 1 d .
H53D H 0.8730 0.0997 0.8936 0.113 Uiso 1 1 calc R
H53E H 0.8734 0.0522 0.9551 0.113 Uiso 1 1 calc R
H53F H 0.9347 -0.0047 0.9108 0.113 Uiso 1 1 calc R

loop_
_atom_site_aniso_label
_atom_site_aniso_U_11
_atom_site_aniso_U_22
_atom_site_aniso_U_33
_atom_site_aniso_U_23
_atom_site_aniso_U_13
_atom_site_aniso_U_12
Fe1A 0.0254(3) 0.0448(4) 0.0364(3) 0.0030(3) 0.0027(2) -0.0036(3)
C1A 0.028(2) 0.038(2) 0.031(2) 0.0011(16) 0.0036(16) 0.0018(17)
C2A 0.0266(18) 0.034(2) 0.0314(19) -0.0003(16) 0.0035(15) -0.0044(16)
C3A 0.0257(19) 0.037(2) 0.036(2) 0.0035(17) 0.0036(16) -0.0001(17)
C4A 0.030(2) 0.032(2) 0.046(2) 0.0035(17) 0.0080(18) 0.0010(17)
C5A 0.027(2) 0.040(2) 0.036(2) 0.0049(18) 0.0057(16) 0.0008(18)
C6A 0.053(4) 0.130(7) 0.079(5) -0.038(5) 0.007(4) -0.041(5)
C7A 0.051(4) 0.052(4) 0.102(6) 0.008(3) 0.003(3) -0.015(3)
C8A 0.037(3) 0.100(5) 0.066(4) -0.009(4) 0.019(3) -0.028(3)
C9A 0.024(3) 0.078(5) 0.161(9) 0.024(5) 0.020(4) -0.003(3)
C10A 0.035(3) 0.192(11) 0.078(5) 0.056(6) -0.020(3) -0.032(5)
O11A 0.0351(16) 0.0417(18) 0.0353(16) -0.0037(13) 0.0042(12) 0.0018(13)
Si1A 0.0380(6) 0.0353(6) 0.0337(6) 0.0004(5) 0.0073(5) 0.0029(5)
C12A 0.063(4) 0.052(3) 0.042(3) -0.003(2) 0.016(2) 0.006(3)
C13A 0.094(5) 0.094(5) 0.064(4) -0.032(4) 0.015(4) -0.027(4)
C14A 0.098(5) 0.090(5) 0.041(3) 0.002(3) 0.023(3) 0.005(4)
C15A 0.147(8) 0.066(5) 0.068(4) -0.013(3) 0.029(5) 0.045(5)
C61A 0.037(2) 0.049(3) 0.039(2) 0.008(2) 0.0095(19) 0.000(2)
C62A 0.047(3) 0.059(4) 0.084(4) 0.013(3) 0.016(3) 0.015(3)
C63A 0.036(3) 0.112(6) 0.078(4) 0.014(4) 0.018(3) 0.011(3)
C64A 0.038(3) 0.084(4) 0.062(3) 0.004(3) 0.005(2) -0.011(3)
C65A 0.045(3) 0.067(4) 0.080(4) -0.007(3) 0.014(3) -0.019(3)
C66A 0.038(2) 0.057(3) 0.053(3) -0.003(2) 0.004(2) -0.003(2)
C71A 0.051(3) 0.034(2) 0.039(2) -0.0043(18) 0.012(2) 0.005(2)
C72A 0.058(3) 0.041(3) 0.044(3) 0.001(2) 0.009(2) 0.006(2)
C73A 0.085(4) 0.046(3) 0.050(3) 0.004(2) 0.005(3) 0.023(3)
C74A 0.111(6) 0.033(3) 0.048(3) 0.004(2) 0.015(3) 0.003(3)
C75A 0.080(4) 0.043(3) 0.062(3) -0.004(2) 0.026(3) -0.019(3)
C76A 0.061(3) 0.039(3) 0.048(3) -0.003(2) 0.009(2) -0.004(2)
C21A 0.030(2) 0.033(2) 0.036(2) 0.0020(17) 0.0038(16) -0.0013(17)
O22A 0.0295(15) 0.0397(17) 0.0363(15) 0.0070(13) 0.0042(12) 0.0006(13)
C23A 0.039(2) 0.036(2) 0.031(2) 0.0037(17) 0.0021(17) -0.0004(19)
C24A 0.044(3) 0.054(3) 0.029(2) 0.005(2) 0.0030(18) 0.000(2)
C25A 0.045(3) 0.075(4) 0.037(2) 0.013(2) 0.014(2) -0.002(3)
O26A 0.0334(16) 0.060(2) 0.0339(16) 0.0056(14) 0.0107(13) 0.0044(15)
C27A 0.044(3) 0.056(3) 0.043(3) 0.012(2) 0.004(2) 0.002(2)
O28A 0.046(2) 0.078(3) 0.059(2) 0.031(2) -0.0015(18) 0.007(2)
C29A 0.045(3) 0.148(8) 0.077(5) 0.047(5) 0.001(3) 0.022(4)
Si3A 0.0408(7) 0.0410(7) 0.0411(7) -0.0040(5) 0.0055(5) 0.0045(6)
C31A 0.060(4) 0.055(3) 0.059(3) -0.014(3) -0.008(3) 0.005(3)
C32A 0.063(4) 0.054(3) 0.058(3) 0.001(2) 0.024(3) 0.014(3)
C33A 0.061(4) 0.037(3) 0.072(4) -0.005(2) 0.016(3) 0.008(2)
Si5A 0.0512(8) 0.0606(9) 0.0335(6) 0.0108(6) 0.0083(6) 0.0074(7)
C51A 0.100(6) 0.070(4) 0.062(4) 0.026(3) 0.007(4) 0.027(4)
C52A 0.065(4) 0.097(5) 0.036(3) -0.006(3) -0.002(2) 0.008(3)
C53A 0.066(4) 0.101(5) 0.061(4) 0.013(4) 0.030(3) -0.006(4)
Fe1B 0.0550(4) 0.0248(3) 0.0421(4) -0.0031(3) 0.0015(3) -0.0061(3)
C1B 0.036(2) 0.0214(18) 0.0299(19) -0.0020(14) -0.0001(16) -0.0015(16)
C2B 0.039(2) 0.0249(19) 0.033(2) -0.0033(15) -0.0004(17) -0.0030(17)
C3B 0.044(2) 0.035(2) 0.039(2) 0.0002(18) -0.0047(19) -0.012(2)
C4B 0.035(2) 0.045(3) 0.047(2) 0.004(2) -0.0042(18) -0.009(2)
C5B 0.036(2) 0.030(2) 0.041(2) 0.0005(18) 0.0037(17) -0.0029(19)
C6B 0.133(8) 0.044(4) 0.088(6) 0.010(4) -0.004(6) 0.025(5)
C7B 0.090(6) 0.037(4) 0.210(12) 0.009(5) 0.069(7) 0.030(4)
C8B 0.259(15) 0.051(4) 0.051(4) -0.007(3) 0.037(6) 0.065(7)
C9B 0.129(8) 0.035(3) 0.131(8) -0.025(4) -0.017(7) -0.017(4)
C10B 0.168(10) 0.025(3) 0.112(7) 0.014(3) 0.047(7) 0.010(4)
O11B 0.0397(17) 0.0300(15) 0.0312(15) 0.0000(11) 0.0018(12) -0.0057(13)
Si1B 0.0317(6) 0.0274(5) 0.0300(5) -0.0027(4) 0.0031(4) -0.0014(5)
C12B 0.040(2) 0.043(3) 0.030(2) 0.0002(18) 0.0021(17) 0.000(2)
C13B 0.061(3) 0.065(4) 0.041(3) -0.014(2) -0.002(2) -0.014(3)
C14B 0.059(3) 0.052(3) 0.047(3) 0.012(2) 0.005(2) 0.012(3)
C15B 0.050(3) 0.064(3) 0.037(2) -0.002(2) 0.011(2) 0.003(3)
C61B 0.035(2) 0.030(2) 0.039(2) 0.0001(17) 0.0132(18) 0.0001(17)
C62B 0.049(3) 0.034(2) 0.052(3) -0.006(2) 0.007(2) -0.003(2)
C63B 0.074(4) 0.030(2) 0.068(4) -0.003(2) 0.016(3) -0.001(3)
C64B 0.080(4) 0.029(2) 0.069(4) 0.005(2) 0.024(3) 0.015(3)
C65B 0.057(3) 0.039(3) 0.063(3) 0.004(2) 0.004(3) 0.012(2)
C66B 0.047(3) 0.034(2) 0.048(3) -0.003(2) 0.005(2) 0.004(2)
C71B 0.040(2) 0.044(3) 0.029(2) -0.0006(18) 0.0029(17) 0.000(2)
C72B 0.045(3) 0.043(3) 0.044(3) 0.005(2) 0.005(2) 0.009(2)
C73B 0.057(3) 0.067(4) 0.056(3) 0.005(3) 0.013(3) 0.022(3)
C74B 0.042(3) 0.083(5) 0.083(4) 0.008(4) 0.023(3) 0.008(3)
C75B 0.044(3) 0.074(4) 0.074(4) 0.002(3) 0.011(3) -0.014(3)
C76B 0.050(3) 0.047(3) 0.055(3) -0.007(2) 0.014(2) -0.008(2)
C21B 0.038(2) 0.030(2) 0.032(2) 0.0001(16) 0.0046(17) -0.0011(18)
O22B 0.052(2) 0.0276(15) 0.056(2) -0.0061(14) 0.0255(16) -0.0099(14)
C23B 0.057(3) 0.048(3) 0.055(3) -0.002(2) 0.022(3) -0.018(3)
C24B 0.056(3) 0.061(3) 0.043(3) 0.007(2) 0.014(2) -0.014(3)
C25B 0.052(3) 0.068(4) 0.041(3) -0.003(2) 0.017(2) 0.004(3)
O26B 0.052(2) 0.0438(18) 0.0341(16) -0.0078(14) 0.0110(14) -0.0052(15)
C27B 0.071(5) 0.129(8) 0.105(6) 0.056(6) -0.004(5) -0.024(5)
O28B 0.118(5) 0.087(4) 0.099(4) -0.015(3) 0.015(4) -0.021(4)
C29B 0.197(12) 0.064(5) 0.167(10) 0.021(6) 0.074(9) 0.040(7)
Si3B 0.0659(10) 0.0721(11) 0.0362(7) 0.0068(7) -0.0095(7) -0.0276(8)
C31B 0.057(3) 0.072(4) 0.047(3) 0.019(3) 0.004(2) 0.007(3)
C32B 0.146(7) 0.074(4) 0.035(3) -0.012(3) 0.005(4) -0.041(5)
C33B 0.084(5) 0.195(10) 0.065(4) 0.040(6) -0.040(4) -0.075(6)
Si5B 0.0436(7) 0.0460(8) 0.0524(8) 0.0017(6) 0.0123(6) -0.0134(6)
C51B 0.068(4) 0.066(4) 0.088(5) -0.007(3) 0.031(4) -0.006(3)
C52B 0.076(4) 0.065(4) 0.053(3) 0.010(3) 0.009(3) -0.017(3)
C53B 0.063(4) 0.081(4) 0.086(5) -0.008(4) 0.024(3) -0.039(4)

loop_
_atom_type_symbol
_atom_type_description
_atom_type_scat_dispersion_real
_atom_type_scat_dispersion_imag
_atom_type_scat_source
C C 0.0033 0.0016 'International Tables Vol C Tables 4.2.6.8 and 6.1.1.4'
H H 0.0000 0.0000 'International Tables Vol C Tables 4.2.6.8 and 6.1.1.4'
O O 0.0106 0.0060 'International Tables Vol C Tables 4.2.6.8 and 6.1.1.4'
Si Si 0.0817 0.0704 'International Tables Vol C Tables 4.2.6.8 and 6.1.1.4'
Fe Fe 0.3463 0.8444 'International Tables Vol C Tables 4.2.6.8 and 6.1.1.4'

loop_
_geom_angle_atom_site_label_1
_geom_angle_atom_site_label_2
_geom_angle_atom_site_label_3
_geom_angle
C6A Fe1A C4A 145.7(3)
C6A Fe1A C10A 39.7(4)
C4A Fe1A C10A 116.8(3)
C6A Fe1A C9A 66.6(4)
C4A Fe1A C9A 112.8(3)
C10A Fe1A C9A 39.5(4)
C6A Fe1A C7A 39.3(3)
C4A Fe1A C7A 174.8(3)
C10A Fe1A C7A 66.4(3)
C9A Fe1A C7A 66.8(3)
C6A Fe1A C2A 132.9(3)
C4A Fe1A C2A 68.49(18)
C10A Fe1A C2A 172.5(4)
C9A Fe1A C2A 145.2(3)
C7A Fe1A C2A 108.7(2)
C6A Fe1A C8A 66.7(3)
C4A Fe1A C8A 136.6(2)
C10A Fe1A C8A 66.9(3)
C9A Fe1A C8A 40.3(3)
C7A Fe1A C8A 39.8(3)
C2A Fe1A C8A 113.4(2)
C6A Fe1A C1A 109.2(3)
C4A Fe1A C1A 67.67(18)
C10A Fe1A C1A 134.2(3)
C9A Fe1A C1A 173.6(3)
C7A Fe1A C1A 113.4(2)
C2A Fe1A C1A 41.19(16)
C8A Fe1A C1A 143.6(3)
C6A Fe1A C3A 172.7(3)
C4A Fe1A C3A 40.91(17)
C10A Fe1A C3A 146.3(4)
C9A Fe1A C3A 115.8(3)
C7A Fe1A C3A 134.2(3)
C2A Fe1A C3A 41.16(17)
C8A Fe1A C3A 110.3(2)
C1A Fe1A C3A 68.98(17)
C6A Fe1A C5A 113.5(3)
C4A Fe1A C5A 41.00(18)
C10A Fe1A C5A 110.3(3)
C9A Fe1A C5A 135.5(3)
C7A Fe1A C5A 142.9(3)
C2A Fe1A C5A 69.75(16)
C8A Fe1A C5A 175.7(3)
C1A Fe1A C5A 40.64(17)
C3A Fe1A C5A 70.02(17)
O11A C1A C5A 123.1(4)
O11A C1A C2A 126.8(4)
C5A C1A C2A 110.0(4)
O11A C1A Fe1A 126.0(3)
C5A C1A Fe1A 70.5(2)
C2A C1A Fe1A 69.0(2)
C1A C2A C3A 108.0(4)
C1A C2A C21A 125.4(4)
C3A C2A C21A 126.6(4)
C1A C2A Fe1A 69.8(2)
C3A C2A Fe1A 70.5(2)
C21A C2A Fe1A 124.8(3)
C4A C3A C2A 105.5(4)
C4A C3A Si3A 123.4(3)
C2A C3A Si3A 131.0(3)
C4A C3A Fe1A 68.2(2)
C2A C3A Fe1A 68.3(2)
Si3A C3A Fe1A 130.2(2)
C3A C4A C5A 111.6(4)
C3A C4A Fe1A 70.9(3)
C5A C4A Fe1A 71.0(3)
C3A C4A H4A 124.2
C5A C4A H4A 124.2
Fe1A C4A H4A 125.5
C1A C5A C4A 104.8(4)
C1A C5A Si5A 131.3(3)
C4A C5A Si5A 123.9(3)
C1A C5A Fe1A 68.8(2)
C4A C5A Fe1A 68.0(2)
Si5A C5A Fe1A 127.3(2)
C7A C6A C10A 108.4(7)
C7A C6A Fe1A 70.7(4)
C10A C6A Fe1A 70.3(4)
C7A C6A H6A 125.8
C10A C6A H6A 125.8
Fe1A C6A H6A 124.8
C6A C7A C8A 108.7(7)
C6A C7A Fe1A 70.1(4)
C8A C7A Fe1A 70.3(3)
C6A C7A H7A 125.7
C8A C7A H7A 125.7
Fe1A C7A H7A 125.6
C7A C8A C9A 106.9(7)
C7A C8A Fe1A 69.9(3)
C9A C8A Fe1A 69.6(3)
C7A C8A H8A 126.6
C9A C8A H8A 126.6
Fe1A C8A H8A 125.4
C10A C9A C8A 107.8(8)
C10A C9A Fe1A 70.2(4)
C8A C9A Fe1A 70.0(3)
C10A C9A H9A 126.1
C8A C9A H9A 126.1
Fe1A C9A H9A 125.3
C9A C10A C6A 108.2(7)
C9A C10A Fe1A 70.3(4)
C6A C10A Fe1A 69.9(4)
C9A C10A H10A 125.9
C6A C10A H10A 125.9
Fe1A C10A H10A 125.4
C1A O11A Si1A 137.8(3)
O11A Si1A C71A 109.8(2)
O11A Si1A C61A 110.5(2)
C71A Si1A C61A 111.7(2)
O11A Si1A C12A 104.7(2)
C71A Si1A C12A 108.4(2)
C61A Si1A C12A 111.5(2)
C14A C12A C15A 108.8(6)
C14A C12A C13A 108.9(6)
C15A C12A C13A 107.4(6)
C14A C12A Si1A 111.3(4)
C15A C12A Si1A 110.8(4)
C13A C12A Si1A 109.5(4)
C12A C13A H13A 109.5
C12A C13A H13B 109.5
H13A C13A H13B 109.5
C12A C13A H13C 109.5
H13A C13A H13C 109.5
H13B C13A H13C 109.5
C12A C14A H14A 109.5
C12A C14A H14B 109.5
H14A C14A H14B 109.5
C12A C14A H14C 109.5
H14A C14A H14C 109.5
H14B C14A H14C 109.5
C12A C15A H15A 109.5
C12A C15A H15B 109.5
H15A C15A H15B 109.5
C12A C15A H15C 109.5
H15A C15A H15C 109.5
H15B C15A H15C 109.5
C66A C61A C62A 116.2(5)
C66A C61A Si1A 121.8(4)
C62A C61A Si1A 121.9(4)
C61A C62A C63A 121.9(6)
C61A C62A H62A 119.1
C63A C62A H62A 119.1
C64A C63A C62A 119.9(6)
C64A C63A H63A 120.0
C62A C63A H63A 120.0
C63A C64A C65A 119.5(6)
C63A C64A H64A 120.3
C65A C64A H64A 120.3
C64A C65A C66A 120.4(6)
C64A C65A H65A 119.8
C66A C65A H65A 119.8
C61A C66A C65A 122.0(5)
C61A C66A H66A 119.0
C65A C66A H66A 119.0
C72A C71A C76A 117.4(5)
C72A C71A Si1A 122.4(4)
C76A C71A Si1A 120.2(4)
C71A C72A C73A 120.8(6)
C71A C72A H72A 119.6
C73A C72A H72A 119.6
C74A C73A C72A 120.8(6)
C74A C73A H73A 119.6
C72A C73A H73A 119.6
C73A C74A C75A 119.4(5)
C73A C74A H74A 120.3
C75A C74A H74A 120.3
C76A C75A C74A 119.9(6)
C76A C75A H75A 120.1
C74A C75A H75A 120.1
C75A C76A C71A 121.8(6)
C75A C76A H76A 119.1
C71A C76A H76A 119.1
O26A C21A O22A 109.9(3)
O26A C21A C2A 107.9(3)
O22A C21A C2A 108.8(3)
O26A C21A H21A 110.0
O22A C21A H21A 110.0
C2A C21A H21A 110.0
C21A O22A C23A 111.2(3)
O22A C23A C27A 106.3(4)
O22A C23A C24A 110.3(4)
C27A C23A C24A 113.0(4)
O22A C23A H23A 109.1
C27A C23A H23A 109.1
C24A C23A H23A 109.1
C23A C24A C25A 108.3(4)
C23A C24A H24A 110.0
C25A C24A H24A 110.0
C23A C24A H24B 110.0
C25A C24A H24B 110.0
H24A C24A H24B 108.4
O26A C25A C24A 110.6(4)
O26A C25A H25A 109.5
C24A C25A H25A 109.5
O26A C25A H25B 109.5
C24A C25A H25B 109.5
H25A C25A H25B 108.1
C21A O26A C25A 110.7(4)
O28A C27A C23A 108.5(4)
O28A C27A H27A 110.0
C23A C27A H27A 110.0
O28A C27A H27B 110.0
C23A C27A H27B 110.0
H27A C27A H27B 108.4
C27A O28A C29A 112.4(5)
O28A C29A H29A 109.5
O28A C29A H29B 109.5
H29A C29A H29B 109.5
O28A C29A H29C 109.5
H29A C29A H29C 109.5
H29B C29A H29C 109.5
C31A Si3A C32A 110.5(3)
C31A Si3A C3A 109.3(2)
C32A Si3A C3A 116.7(2)
C31A Si3A C33A 108.1(3)
C32A Si3A C33A 105.8(3)
C3A Si3A C33A 106.2(2)
Si3A C31A H31A 109.5
Si3A C31A H31B 109.5
H31A C31A H31B 109.5
Si3A C31A H31C 109.5
H31A C31A H31C 109.5
H31B C31A H31C 109.5
Si3A C32A H32A 109.5
Si3A C32A H32B 109.5
H32A C32A H32B 109.5
Si3A C32A H32C 109.5
H32A C32A H32C 109.5
H32B C32A H32C 109.5
Si3A C33A H33A 109.5
Si3A C33A H33B 109.5
H33A C33A H33B 109.5
Si3A C33A H33C 109.5
H33A C33A H33C 109.5
H33B C33A H33C 109.5
C5A Si5A C53A 108.3(3)
C5A Si5A C52A 113.0(3)
C53A Si5A C52A 110.3(3)
C5A Si5A C51A 108.2(3)
C53A Si5A C51A 108.2(4)
C52A Si5A C51A 108.7(3)
Si5A C51A H51A 109.5
Si5A C51A H51B 109.5
H51A C51A H51B 109.5
Si5A C51A H51C 109.5
H51A C51A H51C 109.5
H51B C51A H51C 109.5
Si5A C52A H52A 109.5
Si5A C52A H52B 109.5
H52A C52A H52B 109.5
Si5A C52A H52C 109.5
H52A C52A H52C 109.5
H52B C52A H52C 109.5
Si5A C53A H53A 109.5
Si5A C53A H53B 109.5
H53A C53A H53B 109.5
Si5A C53A H53C 109.5
H53A C53A H53C 109.5
H53B C53A H53C 109.5
C7B Fe1B C6B 39.2(4)
C7B Fe1B C8B 42.8(4)
C6B Fe1B C8B 67.6(4)
C7B Fe1B C9B 67.1(4)
C6B Fe1B C9B 64.7(4)
C8B Fe1B C9B 39.2(4)
C7B Fe1B C4B 166.8(4)
C6B Fe1B C4B 153.0(4)
C8B Fe1B C4B 127.3(4)
C9B Fe1B C4B 110.8(3)
C7B Fe1B C2B 108.7(3)
C6B Fe1B C2B 126.2(3)
C8B Fe1B C2B 123.4(4)
C9B Fe1B C2B 158.8(4)
C4B Fe1B C2B 68.19(19)
C7B Fe1B C1B 119.2(4)
C6B Fe1B C1B 107.1(3)
C8B Fe1B C1B 157.6(5)
C9B Fe1B C1B 159.8(4)
C4B Fe1B C1B 67.50(18)
C2B Fe1B C1B 40.94(16)
C7B Fe1B C10B 65.8(4)
C6B Fe1B C10B 37.9(4)
C8B Fe1B C10B 66.4(4)
C9B Fe1B C10B 38.6(4)
C4B Fe1B C10B 121.4(4)
C2B Fe1B C10B 160.6(4)
C1B Fe1B C10B 123.6(3)
C7B Fe1B C3B 128.2(4)
C6B Fe1B C3B 164.4(4)
C8B Fe1B C3B 109.7(3)
C9B Fe1B C3B 123.7(3)
C4B Fe1B C3B 41.01(19)
C2B Fe1B C3B 41.38(16)
C1B Fe1B C3B 69.31(17)
C10B Fe1B C3B 156.6(4)
C7B Fe1B C5B 151.6(4)
C6B Fe1B C5B 117.6(3)
C8B Fe1B C5B 161.5(5)
C9B Fe1B C5B 124.5(4)
C4B Fe1B C5B 40.75(18)
C2B Fe1B C5B 69.54(18)
C1B Fe1B C5B 40.77(17)
C10B Fe1B C5B 105.9(3)
C3B Fe1B C5B 70.25(19)
O11B C1B C2B 127.2(4)
O11B C1B C5B 123.0(4)
C2B C1B C5B 109.8(4)
O11B C1B Fe1B 126.4(3)
C2B C1B Fe1B 69.2(2)
C5B C1B Fe1B 70.4(2)
C1B C2B C3B 108.5(4)
C1B C2B C21B 126.6(4)
C3B C2B C21B 124.7(4)
C1B C2B Fe1B 69.8(2)
C3B C2B Fe1B 70.1(2)
C21B C2B Fe1B 130.3(3)
C4B C3B C2B 104.7(4)
C4B C3B Si3B 124.4(3)
C2B C3B Si3B 130.4(4)
C4B C3B Fe1B 68.4(3)
C2B C3B Fe1B 68.6(2)
Si3B C3B Fe1B 132.7(3)
C5B C4B C3B 112.3(4)
C5B C4B Fe1B 71.1(3)
C3B C4B Fe1B 70.6(3)
C5B C4B H4B 123.9
C3B C4B H4B 123.9
Fe1B C4B H4B 126.1
C4B C5B C1B 104.7(4)
C4B C5B Si5B 124.2(3)
C1B C5B Si5B 131.0(3)
C4B C5B Fe1B 68.2(3)
C1B C5B Fe1B 68.9(2)
Si5B C5B Fe1B 129.7(2)
C10B C6B C7B 111.1(9)
C10B C6B Fe1B 72.2(5)
C7B C6B Fe1B 70.1(4)
C10B C6B H6B 124.4
C7B C6B H6B 124.4
Fe1B C6B H6B 124.8
C6B C7B C8B 105.5(9)
C6B C7B Fe1B 70.7(5)
C8B C7B Fe1B 69.0(4)
C6B C7B H7B 127.3
C8B C7B H7B 127.3
Fe1B C7B H7B 124.6
C9B C8B C7B 104.1(7)
C9B C8B Fe1B 70.5(4)
C7B C8B Fe1B 68.2(4)
C9B C8B H8B 127.9
C7B C8B H8B 127.9
Fe1B C8B H8B 125.0
C10B C9B C8B 111.0(9)
C10B C9B Fe1B 71.6(4)
C8B C9B Fe1B 70.4(4)
C10B C9B H9B 124.5
C8B C9B H9B 124.5
Fe1B C9B H9B 125.1
C6B C10B C9B 108.3(9)
C6B C10B Fe1B 69.9(4)
C9B C10B Fe1B 69.7(4)
C6B C10B H10B 125.9
C9B C10B H10B 125.9
Fe1B C10B H10B 126.1
C1B O11B Si1B 137.6(3)
O11B Si1B C71B 108.73(19)
O11B Si1B C61B 110.75(19)
C71B Si1B C61B 113.8(2)
O11B Si1B C12B 104.53(19)
C71B Si1B C12B 106.7(2)
C61B Si1B C12B 111.8(2)
C14B C12B C13B 107.8(4)
C14B C12B C15B 108.8(4)
C13B C12B C15B 109.4(4)
C14B C12B Si1B 109.6(3)
C13B C12B Si1B 111.2(3)
C15B C12B Si1B 110.0(3)
C12B C13B H13D 109.5
C12B C13B H13E 109.5
H13D C13B H13E 109.5
C12B C13B H13F 109.5
H13D C13B H13F 109.5
H13E C13B H13F 109.5
C12B C14B H14D 109.5
C12B C14B H14E 109.5
H14D C14B H14E 109.5
C12B C14B H14F 109.5
H14D C14B H14F 109.5
H14E C14B H14F 109.5
C12B C15B H15D 109.5
C12B C15B H15E 109.5
H15D C15B H15E 109.5
C12B C15B H15F 109.5
H15D C15B H15F 109.5
H15E C15B H15F 109.5
C66B C61B C62B 116.5(4)
C66B C61B Si1B 121.0(3)
C62B C61B Si1B 122.5(4)
C63B C62B C61B 121.9(5)
C63B C62B H62B 119.1
C61B C62B H62B 119.1
C64B C63B C62B 119.9(5)
C64B C63B H63B 120.0
C62B C63B H63B 120.0
C63B C64B C65B 119.8(5)
C63B C64B H64B 120.1
C65B C64B H64B 120.1
C64B C65B C66B 120.2(5)
C64B C65B H65B 119.9
C66B C65B H65B 119.9
C65B C66B C61B 121.7(5)
C65B C66B H66B 119.2
C61B C66B H66B 119.2
C76B C71B C72B 116.8(5)
C76B C71B Si1B 123.1(4)
C72B C71B Si1B 119.9(4)
C73B C72B C71B 121.4(5)
C73B C72B H72B 119.3
C71B C72B H72B 119.3
C74B C73B C72B 119.8(6)
C74B C73B H73B 120.1
C72B C73B H73B 120.1
C75B C74B C73B 120.1(6)
C75B C74B H74B 119.9
C73B C74B H74B 119.9
C74B C75B C76B 120.7(6)
C74B C75B H75B 119.6
C76B C75B H75B 119.6
C75B C76B C71B 121.2(5)
C75B C76B H76B 119.4
C71B C76B H76B 119.4
O22B C21B O26B 111.6(4)
O22B C21B C2B 106.5(4)
O26B C21B C2B 110.0(4)
O22B C21B H21B 109.5
O26B C21B H21B 109.5
C2B C21B H21B 109.5
C21B O22B C23B 112.6(4)
O22B C23B C24B 108.4(4)
O22B C23B C27B 108.3(5)
C24B C23B C27B 120.1(5)
O22B C23B H23B 106.4
C24B C23B H23B 106.4
C27B C23B H23B 106.4
C25B C24B C23B 108.5(4)
C25B C24B H24C 110.0
C23B C24B H24C 110.0
C25B C24B H24D 110.0
C23B C24B H24D 110.0
H24C C24B H24D 108.4
O26B C25B C24B 111.4(4)
O26B C25B H25C 109.4
C24B C25B H25C 109.4
O26B C25B H25D 109.4
C24B C25B H25D 109.4
H25C C25B H25D 108.0
C21B O26B C25B 111.3(4)
O28B C27B C23B 102.4(7)
O28B C27B H27C 111.3
C23B C27B H27C 111.3
O28B C27B H27D 111.3
C23B C27B H27D 111.3
H27C C27B H27D 109.2
C27B O28B C29B 102.4(8)
O28B C29B H29D 109.5
O28B C29B H29E 109.5
H29D C29B H29E 109.5
O28B C29B H29F 109.5
H29D C29B H29F 109.5
H29E C29B H29F 109.5
C32B Si3B C33B 106.0(5)
C32B Si3B C3B 115.8(3)
C33B Si3B C3B 105.6(3)
C32B Si3B C31B 112.6(3)
C33B Si3B C31B 108.0(4)
C3B Si3B C31B 108.4(2)
Si3B C31B H31D 109.5
Si3B C31B H31E 109.5
H31D C31B H31E 109.5
Si3B C31B H31F 109.5
H31D C31B H31F 109.5
H31E C31B H31F 109.5
Si3B C32B H32D 109.5
Si3B C32B H32E 109.5
H32D C32B H32E 109.5
Si3B C32B H32F 109.5
H32D C32B H32F 109.5
H32E C32B H32F 109.5
Si3B C33B H33D 109.5
Si3B C33B H33E 109.5
H33D C33B H33E 109.5
Si3B C33B H33F 109.5
H33D C33B H33F 109.5
H33E C33B H33F 109.5
C5B Si5B C53B 108.2(3)
C5B Si5B C52B 113.2(3)
C53B Si5B C52B 108.5(3)
C5B Si5B C51B 107.2(3)
C53B Si5B C51B 109.3(3)
C52B Si5B C51B 110.2(3)
Si5B C51B H51D 109.5
Si5B C51B H51E 109.5
H51D C51B H51E 109.5
Si5B C51B H51F 109.5
H51D C51B H51F 109.5
H51E C51B H51F 109.5
Si5B C52B H52D 109.5
Si5B C52B H52E 109.5
H52D C52B H52E 109.5
Si5B C52B H52F 109.5
H52D C52B H52F 109.5
H52E C52B H52F 109.5
Si5B C53B H53D 109.5
Si5B C53B H53E 109.5
H53D C53B H53E 109.5
Si5B C53B H53F 109.5
H53D C53B H53F 109.5
H53E C53B H53F 109.5

loop_
_geom_bond_atom_site_label_1
_geom_bond_atom_site_label_2
_geom_bond_distance
Fe1A C6A 2.024(7)
Fe1A C4A 2.029(4)
Fe1A C10A 2.029(6)
Fe1A C9A 2.031(6)
Fe1A C7A 2.032(6)
Fe1A C2A 2.035(4)
Fe1A C8A 2.037(5)
Fe1A C1A 2.046(4)
Fe1A C3A 2.064(4)
Fe1A C5A 2.068(4)
C1A O11A 1.383(5)
C1A C5A 1.429(6)
C1A C2A 1.435(6)
C2A C3A 1.441(6)
C2A C21A 1.487(6)
C3A C4A 1.431(6)
C3A Si3A 1.875(5)
C4A C5A 1.435(6)
C4A H4A 0.9400
C5A Si5A 1.867(4)
C6A C7A 1.364(11)
C6A C10A 1.378(13)
C6A H6A 0.9400
C7A C8A 1.384(10)
C7A H7A 0.9400
C8A C9A 1.402(10)
C8A H8A 0.9400
C9A C10A 1.372(12)
C9A H9A 0.9400
C10A H10A 0.9400
O11A Si1A 1.653(3)
Si1A C71A 1.869(5)
Si1A C61A 1.875(5)
Si1A C12A 1.895(5)
C12A C14A 1.509(8)
C12A C15A 1.533(9)
C12A C13A 1.534(9)
C13A H13A 0.9700
C13A H13B 0.9700
C13A H13C 0.9700
C14A H14A 0.9700
C14A H14B 0.9700
C14A H14C 0.9700
C15A H15A 0.9700
C15A H15B 0.9700
C15A H15C 0.9700
C61A C66A 1.377(7)
C61A C62A 1.387(7)
C62A C63A 1.395(9)
C62A H62A 0.9400
C63A C64A 1.359(10)
C63A H63A 0.9400
C64A C65A 1.363(8)
C64A H64A 0.9400
C65A C66A 1.386(7)
C65A H65A 0.9400
C66A H66A 0.9400
C71A C72A 1.385(7)
C71A C76A 1.403(7)
C72A C73A 1.397(8)
C72A H72A 0.9400
C73A C74A 1.369(9)
C73A H73A 0.9400
C74A C75A 1.389(9)
C74A H74A 0.9400
C75A C76A 1.378(8)
C75A H75A 0.9400
C76A H76A 0.9400
C21A O26A 1.413(5)
C21A O22A 1.429(5)
C21A H21A 0.9900
O22A C23A 1.432(5)
C23A C27A 1.502(7)
C23A C24A 1.510(6)
C23A H23A 0.9900
C24A C25A 1.513(7)
C24A H24A 0.9800
C24A H24B 0.9800
C25A O26A 1.433(6)
C25A H25A 0.9800
C25A H25B 0.9800
C27A O28A 1.407(6)
C27A H27A 0.9800
C27A H27B 0.9800
O28A C29A 1.418(7)
C29A H29A 0.9700
C29A H29B 0.9700
C29A H29C 0.9700
Si3A C31A 1.860(6)
Si3A C32A 1.872(6)
Si3A C33A 1.889(6)
C31A H31A 0.9700
C31A H31B 0.9700
C31A H31C 0.9700
C32A H32A 0.9700
C32A H32B 0.9700
C32A H32C 0.9700
C33A H33A 0.9700
C33A H33B 0.9700
C33A H33C 0.9700
Si5A C53A 1.868(6)
Si5A C52A 1.871(7)
Si5A C51A 1.873(7)
C51A H51A 0.9700
C51A H51B 0.9700
C51A H51C 0.9700
C52A H52A 0.9700
C52A H52B 0.9700
C52A H52C 0.9700
C53A H53A 0.9700
C53A H53B 0.9700
C53A H53C 0.9700
Fe1B C7B 2.014(7)
Fe1B C6B 2.022(7)
Fe1B C8B 2.026(6)
Fe1B C9B 2.027(6)
Fe1B C4B 2.031(5)
Fe1B C2B 2.040(4)
Fe1B C1B 2.049(4)
Fe1B C10B 2.051(7)
Fe1B C3B 2.061(5)
Fe1B C5B 2.069(5)
C1B O11B 1.363(5)
C1B C2B 1.430(6)
C1B C5B 1.434(6)
C2B C3B 1.449(6)
C2B C21B 1.488(6)
C3B C4B 1.434(7)
C3B Si3B 1.869(5)
C4B C5B 1.428(6)
C4B H4B 0.9400
C5B Si5B 1.865(5)
C6B C10B 1.323(13)
C6B C7B 1.354(13)
C6B H6B 0.9400
C7B C8B 1.473(15)
C7B H7B 0.9400
C8B C9B 1.359(14)
C8B H8B 0.9400
C9B C10B 1.349(13)
C9B H9B 0.9400
C10B H10B 0.9400
O11B Si1B 1.654(3)
Si1B C71B 1.877(5)
Si1B C61B 1.877(5)
Si1B C12B 1.889(4)
C12B C14B 1.530(7)
C12B C13B 1.533(7)
C12B C15B 1.538(7)
C13B H13D 0.9700
C13B H13E 0.9700
C13B H13F 0.9700
C14B H14D 0.9700
C14B H14E 0.9700
C14B H14F 0.9700
C15B H15D 0.9700
C15B H15E 0.9700
C15B H15F 0.9700
C61B C66B 1.390(7)
C61B C62B 1.394(6)
C62B C63B 1.385(7)
C62B H62B 0.9400
C63B C64B 1.364(9)
C63B H63B 0.9400
C64B C65B 1.374(8)
C64B H64B 0.9400
C65B C66B 1.381(7)
C65B H65B 0.9400
C66B H66B 0.9400
C71B C76B 1.397(7)
C71B C72B 1.404(7)
C72B C73B 1.394(7)
C72B H72B 0.9400
C73B C74B 1.373(9)
C73B H73B 0.9400
C74B C75B 1.360(10)
C74B H74B 0.9400
C75B C76B 1.389(8)
C75B H75B 0.9400
C76B H76B 0.9400
C21B O22B 1.397(5)
C21B O26B 1.403(5)
C21B H21B 0.9900
O22B C23B 1.446(6)
C23B C24B 1.516(7)
C23B C27B 1.576(11)
C23B H23B 0.9900
C24B C25B 1.504(8)
C24B H24C 0.9800
C24B H24D 0.9800
C25B O26B 1.426(6)
C25B H25C 0.9800
C25B H25D 0.9800
C27B O28B 1.285(9)
C27B H27C 0.9800
C27B H27D 0.9800
O28B C29B 1.541(10)
C29B H29D 0.9700
C29B H29E 0.9700
C29B H29F 0.9700
Si3B C32B 1.858(8)
Si3B C33B 1.862(7)
Si3B C31B 1.870(6)
C31B H31D 0.9700
C31B H31E 0.9700
C31B H31F 0.9700
C32B H32D 0.9700
C32B H32E 0.9700
C32B H32F 0.9700
C33B H33D 0.9700
C33B H33E 0.9700
C33B H33F 0.9700
Si5B C53B 1.867(6)
Si5B C52B 1.869(6)
Si5B C51B 1.870(7)
C51B H51D 0.9700
C51B H51E 0.9700
C51B H51F 0.9700
C52B H52D 0.9700
C52B H52E 0.9700
C52B H52F 0.9700
C53B H53D 0.9700
C53B H53E 0.9700
C53B H53F 0.9700

loop_
_geom_torsion_atom_site_label_1
_geom_torsion_atom_site_label_2
_geom_torsion_atom_site_label_3
_geom_torsion_atom_site_label_4
_geom_torsion
C6A Fe1A C1A O11A 13.2(5)
C4A Fe1A C1A O11A 156.6(4)
C10A Fe1A C1A O11A 50.3(6)
C9A Fe1A C1A O11A 61(2)
C7A Fe1A C1A O11A -28.8(4)
C2A Fe1A C1A O11A -121.0(5)
C8A Fe1A C1A O11A -63.2(5)
C3A Fe1A C1A O11A -159.2(4)
C5A Fe1A C1A O11A 117.4(4)
C6A Fe1A C1A C5A -104.1(4)
C4A Fe1A C1A C5A 39.3(3)
C10A Fe1A C1A C5A -67.1(5)
C9A Fe1A C1A C5A -56(2)
C7A Fe1A C1A C5A -146.2(3)
C2A Fe1A C1A C5A 121.7(4)
C8A Fe1A C1A C5A 179.4(4)
C3A Fe1A C1A C5A 83.4(3)
C6A Fe1A C1A C2A 134.2(4)
C4A Fe1A C1A C2A -82.4(3)
C10A Fe1A C1A C2A 171.3(5)
C9A Fe1A C1A C2A -178(2)
C7A Fe1A C1A C2A 92.1(3)
C8A Fe1A C1A C2A 57.8(5)
C3A Fe1A C1A C2A -38.2(2)
C5A Fe1A C1A C2A -121.7(4)
O11A C1A C2A C3A -179.6(4)
C5A C1A C2A C3A 1.8(5)
Fe1A C1A C2A C3A 60.4(3)
O11A C1A C2A C21A 0.9(7)
C5A C1A C2A C21A -177.7(4)
Fe1A C1A C2A C21A -119.0(4)
O11A C1A C2A Fe1A 120.0(4)
C5A C1A C2A Fe1A -58.7(3)
C6A Fe1A C2A C1A -67.6(4)
C4A Fe1A C2A C1A 80.2(3)
C10A Fe1A C2A C1A -56(2)
C9A Fe1A C2A C1A 179.5(4)
C7A Fe1A C2A C1A -104.4(3)
C8A Fe1A C2A C1A -146.9(3)
C3A Fe1A C2A C1A 118.7(3)
C5A Fe1A C2A C1A 36.2(3)
C6A Fe1A C2A C3A 173.8(4)
C4A Fe1A C2A C3A -38.4(2)
C10A Fe1A C2A C3A -174.5(19)
C9A Fe1A C2A C3A 60.9(5)
C7A Fe1A C2A C3A 137.0(3)
C8A Fe1A C2A C3A 94.5(3)
C1A Fe1A C2A C3A -118.7(3)
C5A Fe1A C2A C3A -82.4(3)
C6A Fe1A C2A C21A 52.2(5)
C4A Fe1A C2A C21A -160.0(4)
C10A Fe1A C2A C21A 64(2)
C9A Fe1A C2A C21A -60.7(6)
C7A Fe1A C2A C21A 15.4(4)
C8A Fe1A C2A C21A -27.1(4)
C1A Fe1A C2A C21A 119.8(5)
C3A Fe1A C2A C21A -121.6(4)
C5A Fe1A C2A C21A 156.0(4)
C1A C2A C3A C4A -1.7(4)
C21A C2A C3A C4A 177.8(4)
Fe1A C2A C3A C4A 58.3(3)
C1A C2A C3A Si3A 174.9(3)
C21A C2A C3A Si3A -5.6(6)
Fe1A C2A C3A Si3A -125.0(4)
C1A C2A C3A Fe1A -60.0(3)
C21A C2A C3A Fe1A 119.5(4)
C6A Fe1A C3A C4A -157(2)
C10A Fe1A C3A C4A 60.7(5)
C9A Fe1A C3A C4A 95.6(4)
C7A Fe1A C3A C4A 177.6(4)
C2A Fe1A C3A C4A -118.0(3)
C8A Fe1A C3A C4A 139.2(3)
C1A Fe1A C3A C4A -79.7(3)
C5A Fe1A C3A C4A -36.2(2)
C6A Fe1A C3A C2A -39(2)
C4A Fe1A C3A C2A 118.0(3)
C10A Fe1A C3A C2A 178.7(5)
C9A Fe1A C3A C2A -146.4(3)
C7A Fe1A C3A C2A -64.4(4)
C8A Fe1A C3A C2A -102.8(3)
C1A Fe1A C3A C2A 38.2(2)
C5A Fe1A C3A C2A 81.7(3)
C6A Fe1A C3A Si3A 87(2)
C4A Fe1A C3A Si3A -116.0(4)
C10A Fe1A C3A Si3A -55.3(6)
C9A Fe1A C3A Si3A -20.4(4)
C7A Fe1A C3A Si3A 61.6(4)
C2A Fe1A C3A Si3A 126.0(4)
C8A Fe1A C3A Si3A 23.2(4)
C1A Fe1A C3A Si3A 164.2(3)
C5A Fe1A C3A Si3A -152.3(3)
C2A C3A C4A C5A 1.0(5)
Si3A C3A C4A C5A -175.9(3)
Fe1A C3A C4A C5A 59.4(3)
C2A C3A C4A Fe1A -58.4(3)
Si3A C3A C4A Fe1A 124.6(3)
C6A Fe1A C4A C3A 174.8(5)
C10A Fe1A C4A C3A -147.2(4)
C9A Fe1A C4A C3A -103.7(4)
C7A Fe1A C4A C3A -19(3)
C2A Fe1A C4A C3A 38.7(2)
C8A Fe1A C4A C3A -63.2(4)
C1A Fe1A C4A C3A 83.2(3)
C5A Fe1A C4A C3A 122.1(4)
C6A Fe1A C4A C5A 52.7(6)
C10A Fe1A C4A C5A 90.7(5)
C9A Fe1A C4A C5A 134.1(4)
C7A Fe1A C4A C5A -141(3)
C2A Fe1A C4A C5A -83.5(3)
C8A Fe1A C4A C5A 174.7(4)
C1A Fe1A C4A C5A -38.9(2)
C3A Fe1A C4A C5A -122.1(4)
O11A C1A C5A C4A -179.8(4)
C2A C1A C5A C4A -1.1(5)
Fe1A C1A C5A C4A -58.9(3)
O11A C1A C5A Si5A 0.7(7)
C2A C1A C5A Si5A 179.4(3)
Fe1A C1A C5A Si5A 121.7(4)
O11A C1A C5A Fe1A -120.9(4)
C2A C1A C5A Fe1A 57.8(3)
C3A C4A C5A C1A 0.0(5)
Fe1A C4A C5A C1A 59.4(3)
C3A C4A C5A Si5A 179.5(3)
Fe1A C4A C5A Si5A -121.1(3)
C3A C4A C5A Fe1A -59.4(3)
C6A Fe1A C5A C1A 92.4(4)
C4A Fe1A C5A C1A -116.8(4)
C10A Fe1A C5A C1A 135.3(5)
C9A Fe1A C5A C1A 172.4(5)
C7A Fe1A C5A C1A 57.9(5)
C2A Fe1A C5A C1A -36.7(2)
C8A Fe1A C5A C1A -175(3)
C3A Fe1A C5A C1A -80.7(3)
C6A Fe1A C5A C4A -150.8(4)
C10A Fe1A C5A C4A -107.9(5)
C9A Fe1A C5A C4A -70.8(5)
C7A Fe1A C5A C4A 174.7(4)
C2A Fe1A C5A C4A 80.1(3)
C8A Fe1A C5A C4A -58(3)
C1A Fe1A C5A C4A 116.8(4)
C3A Fe1A C5A C4A 36.2(3)
C6A Fe1A C5A Si5A -34.1(5)
C4A Fe1A C5A Si5A 116.6(4)
C10A Fe1A C5A Si5A 8.7(5)
C9A Fe1A C5A Si5A 45.9(6)
C7A Fe1A C5A Si5A -68.7(5)
C2A Fe1A C5A Si5A -163.2(3)
C8A Fe1A C5A Si5A 58(3)
C1A Fe1A C5A Si5A -126.6(4)
C3A Fe1A C5A Si5A 152.8(3)
C4A Fe1A C6A C7A 178.0(4)
C10A Fe1A C6A C7A 118.8(7)
C9A Fe1A C6A C7A 81.4(5)
C2A Fe1A C6A C7A -63.6(6)
C8A Fe1A C6A C7A 37.3(5)
C1A Fe1A C6A C7A -103.8(5)
C3A Fe1A C6A C7A -30(2)
C5A Fe1A C6A C7A -147.3(4)
C4A Fe1A C6A C10A 59.3(7)
C9A Fe1A C6A C10A -37.3(5)
C7A Fe1A C6A C10A -118.8(7)
C2A Fe1A C6A C10A 177.6(4)
C8A Fe1A C6A C10A -81.4(5)
C1A Fe1A C6A C10A 137.5(5)
C3A Fe1A C6A C10A -148(2)
C5A Fe1A C6A C10A 93.9(5)
C10A C6A C7A C8A 0.5(8)
Fe1A C6A C7A C8A -59.9(4)
C10A C6A C7A Fe1A 60.5(5)
C4A Fe1A C7A C6A -167(3)
C10A Fe1A C7A C6A -37.7(5)
C9A Fe1A C7A C6A -80.9(6)
C2A Fe1A C7A C6A 136.1(5)
C8A Fe1A C7A C6A -119.4(7)
C1A Fe1A C7A C6A 92.1(5)
C3A Fe1A C7A C6A 174.9(5)
C5A Fe1A C7A C6A 55.2(7)
C6A Fe1A C7A C8A 119.4(7)
C4A Fe1A C7A C8A -48(3)
C10A Fe1A C7A C8A 81.7(5)
C9A Fe1A C7A C8A 38.6(5)
C2A Fe1A C7A C8A -104.4(4)
C1A Fe1A C7A C8A -148.4(4)
C3A Fe1A C7A C8A -65.6(5)
C5A Fe1A C7A C8A 174.7(4)
C6A C7A C8A C9A -0.4(7)
Fe1A C7A C8A C9A -60.1(4)
C6A C7A C8A Fe1A 59.8(5)
C6A Fe1A C8A C7A -36.9(5)
C4A Fe1A C8A C7A 174.4(4)
C10A Fe1A C8A C7A -80.3(6)
C9A Fe1A C8A C7A -117.7(6)
C2A Fe1A C8A C7A 91.5(4)
C1A Fe1A C8A C7A 54.1(6)
C3A Fe1A C8A C7A 135.9(4)
C5A Fe1A C8A C7A -131(3)
C6A Fe1A C8A C9A 80.8(6)
C4A Fe1A C8A C9A -67.9(6)
C10A Fe1A C8A C9A 37.4(6)
C7A Fe1A C8A C9A 117.7(6)
C2A Fe1A C8A C9A -150.8(5)
C1A Fe1A C8A C9A 171.8(5)
C3A Fe1A C8A C9A -106.4(5)
C5A Fe1A C8A C9A -13(3)
C7A C8A C9A C10A 0.1(7)
Fe1A C8A C9A C10A -60.3(4)
C7A C8A C9A Fe1A 60.3(4)
C6A Fe1A C9A C10A 37.5(6)
C4A Fe1A C9A C10A -105.1(6)
C7A Fe1A C9A C10A 80.5(6)
C2A Fe1A C9A C10A 170.2(6)
C8A Fe1A C9A C10A 118.5(7)
C1A Fe1A C9A C10A -13(3)
C3A Fe1A C9A C10A -150.1(6)
C5A Fe1A C9A C10A -62.9(7)
C6A Fe1A C9A C8A -81.0(5)
C4A Fe1A C9A C8A 136.4(4)
C10A Fe1A C9A C8A -118.5(7)
C7A Fe1A C9A C8A -38.0(4)
C2A Fe1A C9A C8A 51.7(7)
C1A Fe1A C9A C8A -131(2)
C3A Fe1A C9A C8A 91.4(5)
C5A Fe1A C9A C8A 178.6(4)
C8A C9A C10A C6A 0.3(7)
Fe1A C9A C10A C6A -59.9(5)
C8A C9A C10A Fe1A 60.2(4)
C7A C6A C10A C9A -0.5(8)
Fe1A C6A C10A C9A 60.2(5)
C7A C6A C10A Fe1A -60.7(5)
C6A Fe1A C10A C9A -119.0(7)
C4A Fe1A C10A C9A 93.9(5)
C7A Fe1A C10A C9A -81.7(5)
C2A Fe1A C10A C9A -132.4(19)
C8A Fe1A C10A C9A -38.2(5)
C1A Fe1A C10A C9A 178.0(4)
C3A Fe1A C10A C9A 54.1(7)
C5A Fe1A C10A C9A 138.3(5)
C4A Fe1A C10A C6A -147.1(4)
C9A Fe1A C10A C6A 119.0(7)
C7A Fe1A C10A C6A 37.3(5)
C2A Fe1A C10A C6A -13(2)
C8A Fe1A C10A C6A 80.8(5)
C1A Fe1A C10A C6A -63.0(6)
C3A Fe1A C10A C6A 173.0(4)
C5A Fe1A C10A C6A -102.7(5)
C5A C1A O11A Si1A -121.7(4)
C2A C1A O11A Si1A 59.9(6)
Fe1A C1A O11A Si1A 149.3(3)
C1A O11A Si1A C71A -86.7(5)
C1A O11A Si1A C61A 36.9(5)
C1A O11A Si1A C12A 157.1(4)
O11A Si1A C12A C14A -73.9(5)
C71A Si1A C12A C14A 169.0(5)
C61A Si1A C12A C14A 45.7(5)
O11A Si1A C12A C15A 164.9(5)
C71A Si1A C12A C15A 47.7(6)
C61A Si1A C12A C15A -75.6(5)
O11A Si1A C12A C13A 46.6(5)
C71A Si1A C12A C13A -70.6(5)
C61A Si1A C12A C13A 166.1(5)
O11A Si1A C61A C66A -9.8(5)
C71A Si1A C61A C66A 112.7(4)
C12A Si1A C61A C66A -125.8(4)
O11A Si1A C61A C62A 168.0(4)
C71A Si1A C61A C62A -69.5(5)
C12A Si1A C61A C62A 51.9(5)
C66A C61A C62A C63A 2.5(9)
Si1A C61A C62A C63A -175.4(5)
C61A C62A C63A C64A -2.2(10)
C62A C63A C64A C65A 0.8(10)
C63A C64A C65A C66A 0.2(10)
C62A C61A C66A C65A -1.4(8)
Si1A C61A C66A C65A 176.5(4)
C64A C65A C66A C61A 0.1(9)
O11A Si1A C71A C72A 142.8(4)
C61A Si1A C71A C72A 19.9(5)
C12A Si1A C71A C72A -103.3(4)
O11A Si1A C71A C76A -39.9(4)
C61A Si1A C71A C76A -162.8(4)
C12A Si1A C71A C76A 73.9(4)
C76A C71A C72A C73A 1.1(7)
Si1A C71A C72A C73A 178.4(4)
C71A C72A C73A C74A -1.0(8)
C72A C73A C74A C75A 0.0(9)
C73A C74A C75A C76A 0.9(9)
C74A C75A C76A C71A -0.8(8)
C72A C71A C76A C75A -0.2(7)
Si1A C71A C76A C75A -177.6(4)
C1A C2A C21A O26A 147.5(4)
C3A C2A C21A O26A -31.9(6)
Fe1A C2A C21A O26A 58.7(5)
C1A C2A C21A O22A -93.3(5)
C3A C2A C21A O22A 87.3(5)
Fe1A C2A C21A O22A 177.9(3)
O26A C21A O22A C23A -62.2(4)
C2A C21A O22A C23A 179.8(3)
C21A O22A C23A C27A -179.0(4)
C21A O22A C23A C24A 58.2(5)
O22A C23A C24A C25A -53.3(5)
C27A C23A C24A C25A -172.0(4)
C23A C24A C25A O26A 53.8(6)
O22A C21A O26A C25A 62.3(5)
C2A C21A O26A C25A -179.2(4)
C24A C25A O26A C21A -59.1(5)
O22A C23A C27A O28A 177.3(4)
C24A C23A C27A O28A -61.6(6)
C23A C27A O28A C29A -176.6(5)
C4A C3A Si3A C31A 120.5(4)
C2A C3A Si3A C31A -55.6(5)
Fe1A C3A Si3A C31A -150.9(3)
C4A C3A Si3A C32A -113.4(4)
C2A C3A Si3A C32A 70.5(5)
Fe1A C3A Si3A C32A -24.8(4)
C4A C3A Si3A C33A 4.1(4)
C2A C3A Si3A C33A -172.0(4)
Fe1A C3A Si3A C33A 92.7(3)
C1A C5A Si5A C53A 73.1(5)
C4A C5A Si5A C53A -106.3(5)
Fe1A C5A Si5A C53A 166.8(4)
C1A C5A Si5A C52A -49.4(5)
C4A C5A Si5A C52A 131.2(4)
Fe1A C5A Si5A C52A 44.3(4)
C1A C5A Si5A C51A -169.9(5)
C4A C5A Si5A C51A 10.7(5)
Fe1A C5A Si5A C51A -76.1(4)
C7B Fe1B C1B O11B -36.3(6)
C6B Fe1B C1B O11B 4.5(5)
C8B Fe1B C1B O11B -67.9(8)
C9B Fe1B C1B O11B 66.9(10)
C4B Fe1B C1B O11B 156.3(4)
C2B Fe1B C1B O11B -121.5(5)
C10B Fe1B C1B O11B 42.6(6)
C3B Fe1B C1B O11B -159.5(4)
C5B Fe1B C1B O11B 117.1(5)
C7B Fe1B C1B C2B 85.2(5)
C6B Fe1B C1B C2B 126.0(4)
C8B Fe1B C1B C2B 53.7(8)
C9B Fe1B C1B C2B -171.6(9)
C4B Fe1B C1B C2B -82.2(3)
C10B Fe1B C1B C2B 164.1(5)
C3B Fe1B C1B C2B -37.9(3)
C5B Fe1B C1B C2B -121.3(4)
C7B Fe1B C1B C5B -153.5(4)
C6B Fe1B C1B C5B -112.7(4)
C8B Fe1B C1B C5B 175.0(7)
C9B Fe1B C1B C5B -50.2(10)
C4B Fe1B C1B C5B 39.2(3)
C2B Fe1B C1B C5B 121.3(4)
C10B Fe1B C1B C5B -74.6(5)
C3B Fe1B C1B C5B 83.4(3)
O11B C1B C2B C3B -179.9(4)
C5B C1B C2B C3B 0.9(5)
Fe1B C1B C2B C3B 59.6(3)
O11B C1B C2B C21B -5.3(7)
C5B C1B C2B C21B 175.4(4)
Fe1B C1B C2B C21B -125.8(4)
O11B C1B C2B Fe1B 120.5(4)
C5B C1B C2B Fe1B -58.8(3)
C7B Fe1B C2B C1B -113.3(5)
C6B Fe1B C2B C1B -73.3(4)
C8B Fe1B C2B C1B -158.4(5)
C9B Fe1B C2B C1B 171.9(9)
C4B Fe1B C2B C1B 80.3(3)
C10B Fe1B C2B C1B -43.2(10)
C3B Fe1B C2B C1B 119.5(4)
C5B Fe1B C2B C1B 36.5(2)
C7B Fe1B C2B C3B 127.2(5)
C6B Fe1B C2B C3B 167.2(4)
C8B Fe1B C2B C3B 82.1(5)
C9B Fe1B C2B C3B 52.4(10)
C4B Fe1B C2B C3B -39.2(3)
C1B Fe1B C2B C3B -119.5(4)
C10B Fe1B C2B C3B -162.8(9)
C5B Fe1B C2B C3B -83.0(3)
C7B Fe1B C2B C21B 8.1(6)
C6B Fe1B C2B C21B 48.1(6)
C8B Fe1B C2B C21B -37.0(6)
C9B Fe1B C2B C21B -66.7(10)
C4B Fe1B C2B C21B -158.3(4)
C1B Fe1B C2B C21B 121.4(5)
C10B Fe1B C2B C21B 78.1(10)
C3B Fe1B C2B C21B -119.1(5)
C5B Fe1B C2B C21B 157.9(4)
C1B C2B C3B C4B -0.3(5)
C21B C2B C3B C4B -175.0(4)
Fe1B C2B C3B C4B 59.2(3)
C1B C2B C3B Si3B 172.0(4)
C21B C2B C3B Si3B -2.7(7)
Fe1B C2B C3B Si3B -128.5(4)
C1B C2B C3B Fe1B -59.5(3)
C21B C2B C3B Fe1B 125.8(4)
C7B Fe1B C3B C4B 169.5(5)
C6B Fe1B C3B C4B -158.3(10)
C8B Fe1B C3B C4B 124.8(6)
C9B Fe1B C3B C4B 83.4(5)
C2B Fe1B C3B C4B -116.7(4)
C1B Fe1B C3B C4B -79.1(3)
C10B Fe1B C3B C4B 49.0(8)
C5B Fe1B C3B C4B -35.5(3)
C7B Fe1B C3B C2B -73.9(5)
C6B Fe1B C3B C2B -41.7(11)
C8B Fe1B C3B C2B -118.6(5)
C9B Fe1B C3B C2B -159.9(5)
C4B Fe1B C3B C2B 116.7(4)
C1B Fe1B C3B C2B 37.6(3)
C10B Fe1B C3B C2B 165.6(7)
C5B Fe1B C3B C2B 81.1(3)
C7B Fe1B C3B Si3B 52.0(6)
C6B Fe1B C3B Si3B 84.2(11)
C8B Fe1B C3B Si3B 7.3(6)
C9B Fe1B C3B Si3B -34.0(6)
C4B Fe1B C3B Si3B -117.5(4)
C2B Fe1B C3B Si3B 125.9(5)
C1B Fe1B C3B Si3B 163.4(4)
C10B Fe1B C3B Si3B -68.5(9)
C5B Fe1B C3B Si3B -153.0(4)
C2B C3B C4B C5B -0.4(6)
Si3B C3B C4B C5B -173.3(3)
Fe1B C3B C4B C5B 58.9(4)
C2B C3B C4B Fe1B -59.3(3)
Si3B C3B C4B Fe1B 127.8(4)
C7B Fe1B C4B C5B -162.2(13)
C6B Fe1B C4B C5B 44.3(7)
C8B Fe1B C4B C5B 160.3(5)
C9B Fe1B C4B C5B 119.2(4)
C2B Fe1B C4B C5B -83.5(3)
C1B Fe1B C4B C5B -39.2(2)
C10B Fe1B C4B C5B 77.5(4)
C3B Fe1B C4B C5B -123.1(4)
C7B Fe1B C4B C3B -39.2(14)
C6B Fe1B C4B C3B 167.4(6)
C8B Fe1B C4B C3B -76.6(5)
C9B Fe1B C4B C3B -117.8(5)
C2B Fe1B C4B C3B 39.5(3)
C1B Fe1B C4B C3B 83.9(3)
C10B Fe1B C4B C3B -159.4(4)
C5B Fe1B C4B C3B 123.1(4)
C3B C4B C5B C1B 0.9(5)
Fe1B C4B C5B C1B 59.6(3)
C3B C4B C5B Si5B 177.3(4)
Fe1B C4B C5B Si5B -124.0(4)
C3B C4B C5B Fe1B -58.7(4)
O11B C1B C5B C4B 179.6(4)
C2B C1B C5B C4B -1.0(5)
Fe1B C1B C5B C4B -59.1(3)
O11B C1B C5B Si5B 3.5(7)
C2B C1B C5B Si5B -177.1(4)
Fe1B C1B C5B Si5B 124.8(4)
O11B C1B C5B Fe1B -121.3(4)
C2B C1B C5B Fe1B 58.1(3)
C7B Fe1B C5B C4B 171.6(6)
C6B Fe1B C5B C4B -159.0(4)
C8B Fe1B C5B C4B -57.3(9)
C9B Fe1B C5B C4B -82.1(5)
C2B Fe1B C5B C4B 80.0(3)
C1B Fe1B C5B C4B 116.6(4)
C10B Fe1B C5B C4B -120.0(4)
C3B Fe1B C5B C4B 35.8(3)
C7B Fe1B C5B C1B 55.0(7)
C6B Fe1B C5B C1B 84.3(4)
C8B Fe1B C5B C1B -174.0(8)
C9B Fe1B C5B C1B 161.2(4)
C4B Fe1B C5B C1B -116.6(4)
C2B Fe1B C5B C1B -36.7(2)
C10B Fe1B C5B C1B 123.4(4)
C3B Fe1B C5B C1B -80.9(3)
C7B Fe1B C5B Si5B -71.4(7)
C6B Fe1B C5B Si5B -42.0(5)
C8B Fe1B C5B Si5B 59.7(9)
C9B Fe1B C5B Si5B 34.9(5)
C4B Fe1B C5B Si5B 117.0(4)
C2B Fe1B C5B Si5B -163.0(3)
C1B Fe1B C5B Si5B -126.3(4)
C10B Fe1B C5B Si5B -3.0(5)
C3B Fe1B C5B Si5B 152.8(3)
C7B Fe1B C6B C10B -121.3(9)
C8B Fe1B C6B C10B -79.9(7)
C9B Fe1B C6B C10B -37.0(6)
C4B Fe1B C6B C10B 49.5(9)
C2B Fe1B C6B C10B 164.3(5)
C1B Fe1B C6B C10B 123.2(5)
C3B Fe1B C6B C10B -162.7(9)
C5B Fe1B C6B C10B 80.4(6)
C8B Fe1B C6B C7B 41.4(6)
C9B Fe1B C6B C7B 84.3(7)
C4B Fe1B C6B C7B 170.7(6)
C2B Fe1B C6B C7B -74.5(7)
C1B Fe1B C6B C7B -115.5(6)
C10B Fe1B C6B C7B 121.3(9)
C3B Fe1B C6B C7B -41.5(14)
C5B Fe1B C6B C7B -158.3(6)
C10B C6B C7B C8B 0.1(8)
Fe1B C6B C7B C8B -60.7(5)
C10B C6B C7B Fe1B 60.8(6)
C8B Fe1B C7B C6B -115.9(8)
C9B Fe1B C7B C6B -77.4(6)
C4B Fe1B C7B C6B -161.3(11)
C2B Fe1B C7B C6B 124.8(6)
C1B Fe1B C7B C6B 81.2(6)
C10B Fe1B C7B C6B -35.1(6)
C3B Fe1B C7B C6B 166.9(5)
C5B Fe1B C7B C6B 43.5(9)
C6B Fe1B C7B C8B 115.9(8)
C9B Fe1B C7B C8B 38.5(5)
C4B Fe1B C7B C8B -45.4(15)
C2B Fe1B C7B C8B -119.3(6)
C1B Fe1B C7B C8B -162.9(5)
C10B Fe1B C7B C8B 80.7(6)
C3B Fe1B C7B C8B -77.2(6)
C5B Fe1B C7B C8B 159.3(6)
C6B C7B C8B C9B 0.0(8)
Fe1B C7B C8B C9B -61.8(5)
C6B C7B C8B Fe1B 61.8(5)
C7B Fe1B C8B C9B 114.9(8)
C6B Fe1B C8B C9B 76.9(6)
C4B Fe1B C8B C9B -76.9(6)
C2B Fe1B C8B C9B -163.6(5)
C1B Fe1B C8B C9B 157.2(6)
C10B Fe1B C8B C9B 35.6(6)
C3B Fe1B C8B C9B -119.5(6)
C5B Fe1B C8B C9B -33.2(12)
C6B Fe1B C8B C7B -38.0(5)
C9B Fe1B C8B C7B -114.9(8)
C4B Fe1B C8B C7B 168.2(5)
C2B Fe1B C8B C7B 81.5(6)
C1B Fe1B C8B C7B 42.3(9)
C10B Fe1B C8B C7B -79.3(6)
C3B Fe1B C8B C7B 125.6(5)
C5B Fe1B C8B C7B -148.1(8)
C7B C8B C9B C10B 0.0(8)
Fe1B C8B C9B C10B -60.3(6)
C7B C8B C9B Fe1B 60.3(5)
C7B Fe1B C9B C10B 79.4(7)
C6B Fe1B C9B C10B 36.3(6)
C8B Fe1B C9B C10B 121.3(9)
C4B Fe1B C9B C10B -114.7(7)
C2B Fe1B C9B C10B 162.1(8)
C1B Fe1B C9B C10B -33.3(13)
C3B Fe1B C9B C10B -158.9(6)
C5B Fe1B C9B C10B -70.9(7)
C7B Fe1B C9B C8B -41.9(6)
C6B Fe1B C9B C8B -85.0(7)
C4B Fe1B C9B C8B 124.0(6)
C2B Fe1B C9B C8B 40.8(12)
C1B Fe1B C9B C8B -154.6(8)
C10B Fe1B C9B C8B -121.3(9)
C3B Fe1B C9B C8B 79.8(7)
C5B Fe1B C9B C8B 167.8(6)
C7B C6B C10B C9B -0.1(9)
Fe1B C6B C10B C9B 59.4(6)
C7B C6B C10B Fe1B -59.5(5)
C8B C9B C10B C6B 0.1(9)
Fe1B C9B C10B C6B -59.5(5)
C8B C9B C10B Fe1B 59.5(6)
C7B Fe1B C10B C6B 36.3(6)
C8B Fe1B C10B C6B 83.3(7)
C9B Fe1B C10B C6B 119.4(9)
C4B Fe1B C10B C6B -156.1(5)
C2B Fe1B C10B C6B -41.1(12)
C1B Fe1B C10B C6B -73.7(6)
C3B Fe1B C10B C6B 168.4(6)
C5B Fe1B C10B C6B -114.6(6)
C7B Fe1B C10B C9B -83.1(7)
C6B Fe1B C10B C9B -119.4(9)
C8B Fe1B C10B C9B -36.1(7)
C4B Fe1B C10B C9B 84.5(7)
C2B Fe1B C10B C9B -160.5(8)
C1B Fe1B C10B C9B 166.8(6)
C3B Fe1B C10B C9B 49.0(11)
C5B Fe1B C10B C9B 126.0(7)
C2B C1B O11B Si1B 53.9(6)
C5B C1B O11B Si1B -126.9(4)
Fe1B C1B O11B Si1B 144.2(3)
C1B O11B Si1B C71B -89.3(4)
C1B O11B Si1B C61B 36.5(5)
C1B O11B Si1B C12B 157.1(4)
O11B Si1B C12B C14B 48.3(4)
C71B Si1B C12B C14B -66.8(4)
C61B Si1B C12B C14B 168.2(3)
O11B Si1B C12B C13B 167.4(4)
C71B Si1B C12B C13B 52.3(4)
C61B Si1B C12B C13B -72.7(4)
O11B Si1B C12B C15B -71.2(4)
C71B Si1B C12B C15B 173.7(3)
C61B Si1B C12B C15B 48.6(4)
O11B Si1B C61B C66B -4.6(4)
C71B Si1B C61B C66B 118.3(4)
C12B Si1B C61B C66B -120.7(4)
O11B Si1B C61B C62B 174.6(4)
C71B Si1B C61B C62B -62.6(4)
C12B Si1B C61B C62B 58.4(4)
C66B C61B C62B C63B -0.8(7)
Si1B C61B C62B C63B -179.9(4)
C61B C62B C63B C64B -0.4(8)
C62B C63B C64B C65B 0.5(9)
C63B C64B C65B C66B 0.7(9)
C64B C65B C66B C61B -1.9(8)
C62B C61B C66B C65B 1.9(7)
Si1B C61B C66B C65B -178.9(4)
O11B Si1B C71B C76B 156.7(4)
C61B Si1B C71B C76B 32.7(5)
C12B Si1B C71B C76B -91.1(4)
O11B Si1B C71B C72B -27.8(4)
C61B Si1B C71B C72B -151.8(4)
C12B Si1B C71B C72B 84.4(4)
C76B C71B C72B C73B -1.6(7)
Si1B C71B C72B C73B -177.4(4)
C71B C72B C73B C74B 0.8(8)
C72B C73B C74B C75B 1.1(10)
C73B C74B C75B C76B -2.1(10)
C74B C75B C76B C71B 1.2(10)
C72B C71B C76B C75B 0.7(8)
Si1B C71B C76B C75B 176.3(4)
C1B C2B C21B O22B -77.9(5)
C3B C2B C21B O22B 95.8(5)
Fe1B C2B C21B O22B -171.7(3)
C1B C2B C21B O26B 161.0(4)
C3B C2B C21B O26B -25.3(6)
Fe1B C2B C21B O26B 67.2(5)
O26B C21B O22B C23B -60.7(5)
C2B C21B O22B C23B 179.2(4)
C21B O22B C23B C24B 58.0(6)
C21B O22B C23B C27B -170.2(5)
O22B C23B C24B C25B -53.7(6)
C27B C23B C24B C25B -178.8(6)
C23B C24B C25B O26B 54.4(6)
O22B C21B O26B C25B 58.9(5)
C2B C21B O26B C25B 176.9(4)
C24B C25B O26B C21B -56.7(6)
O22B C23B C27B O28B -75.1(7)
C24B C23B C27B O28B 50.1(8)
C23B C27B O28B C29B -175.4(6)
C4B C3B Si3B C32B -117.3(5)
C2B C3B Si3B C32B 71.8(5)
Fe1B C3B Si3B C32B -25.9(5)
C4B C3B Si3B C33B -0.4(6)
C2B C3B Si3B C33B -171.3(6)
Fe1B C3B Si3B C33B 91.0(5)
C4B C3B Si3B C31B 115.1(5)
C2B C3B Si3B C31B -55.9(5)
Fe1B C3B Si3B C31B -153.5(3)
C4B C5B Si5B C53B 18.6(5)
C1B C5B Si5B C53B -165.9(5)
Fe1B C5B Si5B C53B -70.2(4)
C4B C5B Si5B C52B 139.0(4)
C1B C5B Si5B C52B -45.6(5)
Fe1B C5B Si5B C52B 50.2(4)
C4B C5B Si5B C51B -99.2(5)
C1B C5B Si5B C51B 76.2(5)
Fe1B C5B Si5B C51B 172.0(3)
